data_7040117
loop_
_publ_author_name
'Zhao, Dan'
'Liu, Xiao-Hui'
'Shi, Zhuang-Zhi'
'Zhu, Chen-Dan'
'Zhao, Yue'
'Wang, Peng'
'Sun, Wei-Yin'

_publ_section_title
;
 Three powerful dinuclear metal-organic catalysts for converting CO2 into
 organic carbonates.
;
_journal_issue 36
_journal_name_full 'Dalton transactions (Cambridge, England : 2003)'
_journal_page_first 14184
_journal_page_last 14190
_journal_paper_doi 10.1039/c6dt02755e
_journal_volume 45
_journal_year 2016
_chemical_formula_moiety 'C22 H36 N6 O2 Zn2, 2(Cl O4)'
_chemical_formula_sum 'C22 H36 Cl2 N6 O10 Zn2'
_chemical_formula_weight 746.21
_space_group_crystal_system monoclinic
_space_group_IT_number 14
_space_group_name_Hall '-P 2ybc'
_space_group_name_H-M_alt 'P 1 21/c 1'
_symmetry_space_group_name_Hall '-P 2ybc'
_symmetry_space_group_name_H-M 'P 1 21/c 1'
_atom_sites_solution_hydrogens geom
_atom_sites_solution_primary direct
_atom_sites_solution_secondary difmap
_audit_creation_method SHELXL-2014/7
_audit_update_record
;
2016-08-01 deposited with the CCDC.
2016-08-02 downloaded from the CCDC.
;
_cell_angle_alpha 90
_cell_angle_beta 98.5180(10)
_cell_angle_gamma 90
_cell_formula_units_Z 2
_cell_length_a 7.6370(10)
_cell_length_b 17.0010(10)
_cell_length_c 11.8120(10)
_cell_measurement_reflns_used 2841
_cell_measurement_temperature 293(2)
_cell_measurement_theta_max 24.07
_cell_measurement_theta_min 2.40
_cell_volume 1516.7(3)
_computing_cell_refinement 'Bruker SMART'
_computing_data_collection 'Bruker SMART'
_computing_data_reduction 'Bruker SAINT'
_computing_molecular_graphics 'Bruker SHELXTL'
_computing_publication_material 'Bruker SHELXTL'
_computing_structure_refinement 'SHELXL-2014/7 (Sheldrick, 2014)'
_computing_structure_solution 'SHELXS-2014/7 (Sheldrick, 2014)'
_diffrn_ambient_temperature 293(2)
_diffrn_measured_fraction_theta_full 0.997
_diffrn_measured_fraction_theta_max 0.997
_diffrn_measurement_device_type 'CCD area detector'
_diffrn_measurement_method 'phi and omega scans'
_diffrn_radiation_type MoK\a
_diffrn_radiation_wavelength 0.71073
_diffrn_reflns_av_R_equivalents 0.0259
_diffrn_reflns_av_unetI/netI 0.0269
_diffrn_reflns_Laue_measured_fraction_full 0.997
_diffrn_reflns_Laue_measured_fraction_max 0.997
_diffrn_reflns_limit_h_max 9
_diffrn_reflns_limit_h_min -9
_diffrn_reflns_limit_k_max 20
_diffrn_reflns_limit_k_min -18
_diffrn_reflns_limit_l_max 13
_diffrn_reflns_limit_l_min -14
_diffrn_reflns_number 8427
_diffrn_reflns_point_group_measured_fraction_full 0.997
_diffrn_reflns_point_group_measured_fraction_max 0.997
_diffrn_reflns_theta_full 25.093
_diffrn_reflns_theta_max 25.093
_diffrn_reflns_theta_min 2.115
_diffrn_source 'fine-focus sealed tube'
_exptl_absorpt_coefficient_mu 1.819
_exptl_absorpt_correction_T_max 0.683
_exptl_absorpt_correction_T_min 0.564
_exptl_absorpt_correction_type multi-scan
_exptl_absorpt_process_details sadabs
_exptl_crystal_colour colorless
_exptl_crystal_density_diffrn 1.634
_exptl_crystal_density_method 'not measured'
_exptl_crystal_description block
_exptl_crystal_F_000 768
_exptl_crystal_size_max 0.320
_exptl_crystal_size_mid 0.280
_exptl_crystal_size_min 0.210
_refine_diff_density_max 2.101
_refine_diff_density_min -1.504
_refine_diff_density_rms 0.196
_refine_ls_extinction_method none
_refine_ls_goodness_of_fit_ref 1.089
_refine_ls_hydrogen_treatment constr
_refine_ls_matrix_type full
_refine_ls_number_parameters 193
_refine_ls_number_reflns 2690
_refine_ls_number_restraints 6
_refine_ls_restrained_S_all 1.088
_refine_ls_R_factor_all 0.0809
_refine_ls_R_factor_gt 0.0720
_refine_ls_shift/su_max 0.000
_refine_ls_shift/su_mean 0.000
_refine_ls_structure_factor_coef Fsqd
_refine_ls_weighting_details 'w=1/[\s^2^(Fo^2^)+(0.1912P)^2^+0.7868P] where P=(Fo^2^+2Fc^2^)/3'
_refine_ls_weighting_scheme calc
_refine_ls_wR_factor_gt 0.2248
_refine_ls_wR_factor_ref 0.2444
_reflns_Friedel_coverage 0.000
_reflns_number_gt 2272
_reflns_number_total 2690
_reflns_threshold_expression 'I > 2\s(I)'
_cod_data_source_file c6dt02755e2.cif
_cod_data_source_block 1
_cod_depositor_comments
;
The following automatic conversions were performed:

'_exptl_absorpt_correction_type' value 'MULTI-SCAN' changed to
'multi-scan' according to
/usr/data/users/saulius/crontab/automatic-downloads/rss-feeds/RSC/lib/dictionaries/cif_core.dic
dictionary named 'cif_core.dic' version 2.4.2 from 2011-04-26.

Automatic conversion script
Id: cif_fix_values 4268 2015-11-12 08:31:59Z antanas 

 Adding full bibliography for 7040117--7040122.cif.
;
_cod_database_code 7040117
_shelx_shelxl_version_number 2014/7
_shelx_space_group_comment
;
The symmetry employed for this shelxl refinement is uniquely defined
by the following loop, which should always be used as a source of
symmetry information in preference to the above space-group names.
They are only intended as comments.
;
_shelx_estimated_absorpt_t_min 0.594
_shelx_estimated_absorpt_t_max 0.701

loop_
_space_group_symop_operation_xyz
'x, y, z'
'-x, y+1/2, -z+1/2'
'-x, -y, -z'
'x, -y-1/2, z-1/2'

loop_
_atom_site_label
_atom_site_type_symbol
_atom_site_fract_x
_atom_site_fract_y
_atom_site_fract_z
_atom_site_U_iso_or_equiv
_atom_site_adp_type
_atom_site_occupancy
_atom_site_site_symmetry_order
_atom_site_calc_flag
_atom_site_refinement_flags_posn
_atom_site_refinement_flags_adp
_atom_site_refinement_flags_occupancy
_atom_site_disorder_assembly
_atom_site_disorder_group
Zn1 Zn 0.67228(7) 0.02661(3) 0.60449(4) 0.0291(3) Uani 1 1 d . . . . .
N2 N 0.6700(11) -0.0204(4) 0.7857(7) 0.076(2) Uani 1 1 d . . . . .
H2A H 0.5743 -0.0502 0.7864 0.091 Uiso 1 1 calc R U . . .
H2B H 0.7648 -0.0507 0.8053 0.091 Uiso 1 1 calc R U . . .
N3 N 0.6818(8) 0.1408(4) 0.7190(6) 0.0657(16) Uani 1 1 d . . . . .
O1 O 0.6032(7) -0.0690(3) 0.4777(4) 0.065 Uani 1 1 d . . . . .
O2 O 0.0513(12) 0.9036(5) 0.8444(8) 0.123(3) Uani 1 1 d . . . . .
O3 O 0.2840(10) 0.9047(5) 0.7372(8) 0.120(3) Uani 1 1 d . . . . .
O4 O 0.0294(11) 0.9780(4) 0.6766(7) 0.098(2) Uani 1 1 d . . . . .
O5 O 0.224(2) 1.0120(8) 0.8359(9) 0.178(6) Uani 1 1 d . . . . .
C1 C 0.3579(9) 0.1450(4) 0.5129(6) 0.0526(15) Uani 1 1 d . . . . .
C2 C 0.2594(10) 0.1742(5) 0.4123(7) 0.068(2) Uani 1 1 d . . . . .
H2 H 0.2203 0.1399 0.3525 0.082 Uiso 1 1 calc R U . . .
C3 C 0.2197(13) 0.2529(5) 0.4005(9) 0.080(2) Uani 1 1 d . . . . .
H3 H 0.1599 0.2719 0.3316 0.097 Uiso 1 1 calc R U . . .
C4 C 0.2689(14) 0.3042(5) 0.4916(10) 0.087(3) Uani 1 1 d . . . . .
H4 H 0.2389 0.3573 0.4857 0.104 Uiso 1 1 calc R U . . .
C5 C 0.3585(13) 0.2758(5) 0.5858(9) 0.082(2) Uani 1 1 d . . . . .
H5 H 0.3934 0.3108 0.6454 0.098 Uiso 1 1 calc R U . . .
C6 C 0.4047(11) 0.1986(4) 0.6032(7) 0.0627(18) Uani 1 1 d . . . . .
C7 C 0.4988(11) 0.1713(5) 0.7168(8) 0.077(2) Uani 1 1 d . . . . .
H7A H 0.5034 0.2149 0.7701 0.092 Uiso 1 1 calc R U . . .
H7B H 0.4281 0.1302 0.7448 0.092 Uiso 1 1 calc R U . . .
C9 C 0.6701(15) 0.0423(7) 0.8701(9) 0.093(3) Uani 1 1 d . . . . .
H9A H 0.7338 0.0250 0.9430 0.111 Uiso 1 1 calc R U . . .
H9B H 0.5492 0.0540 0.8806 0.111 Uiso 1 1 calc R U . . .
C10 C 0.7582(14) 0.1174(5) 0.8308(7) 0.079(2) Uani 1 1 d . . . . .
H10A H 0.7458 0.1597 0.8841 0.095 Uiso 1 1 calc R U . . .
H10B H 0.8836 0.1077 0.8320 0.095 Uiso 1 1 calc R U . . .
Cl1 Cl 0.1484(3) 0.95070(16) 0.7753(2) 0.0815(7) Uani 1 1 d . . . . .
N1 N 0.8704(11) 0.1079(5) 0.5304(7) 0.092(2) Uani 0.75 1 d . . P A 1
H1A H 0.9600 0.0799 0.5112 0.110 Uiso 0.75 1 calc R U P A 1
H1B H 0.8169 0.1326 0.4684 0.110 Uiso 0.75 1 calc R U P A 1
C11 C 0.7930(12) 0.2008(5) 0.6705(9) 0.081(3) Uani 0.75 1 d . . P A 1
H11A H 0.7189 0.2314 0.6129 0.097 Uiso 0.75 1 calc R U P A 1
H11B H 0.8434 0.2364 0.7309 0.097 Uiso 0.75 1 calc R U P A 1
C8 C 0.9349(16) 0.1646(7) 0.6196(12) 0.079(3) Uani 0.75 1 d . . P A 1
H8A H 1.0151 0.1382 0.6790 0.095 Uiso 0.75 1 calc R U P A 1
H8B H 1.0012 0.2053 0.5870 0.095 Uiso 0.75 1 calc R U P A 1
C8' C 0.820(6) 0.187(2) 0.550(3) 0.080(9) Uani 0.25 1 d . U P A 2
H8'A H 0.7114 0.1996 0.4997 0.096 Uiso 0.25 1 calc R U P A 2
H8'B H 0.9114 0.2227 0.5316 0.096 Uiso 0.25 1 calc R U P A 2
N1' N 0.8704(11) 0.1079(5) 0.5304(7) 0.092(2) Uani 0.25 1 d . . P A 2
H1'A H 0.9802 0.0987 0.5650 0.110 Uiso 0.25 1 calc R U P A 2
H1'B H 0.8663 0.0992 0.4558 0.110 Uiso 0.25 1 calc R U P A 2
C11' C 0.7930(12) 0.2008(5) 0.6705(9) 0.081(3) Uani 0.25 1 d . . P A 2
H11C H 0.7384 0.2520 0.6753 0.097 Uiso 0.25 1 calc R U P A 2
H11D H 0.9080 0.2025 0.7180 0.097 Uiso 0.25 1 calc R U P A 2

loop_
_atom_site_aniso_label
_atom_site_aniso_U_11
_atom_site_aniso_U_22
_atom_site_aniso_U_33
_atom_site_aniso_U_23
_atom_site_aniso_U_13
_atom_site_aniso_U_12
Zn1 0.0307(5) 0.0242(5) 0.0303(5) -0.00567(18) -0.0030(3) -0.00160(19)
N2 0.066(4) 0.085(6) 0.074(5) 0.019(3) 0.002(4) -0.013(3)
N3 0.060(4) 0.065(4) 0.073(4) -0.012(3) 0.011(3) -0.001(3)
O1 0.070 0.057 0.065 -0.004 -0.003 0.002
O2 0.127(7) 0.103(5) 0.146(7) 0.044(5) 0.036(5) -0.008(5)
O3 0.085(5) 0.115(6) 0.162(8) 0.010(5) 0.028(5) 0.024(4)
O4 0.093(5) 0.117(6) 0.082(5) 0.002(3) 0.009(4) 0.019(4)
O5 0.215(13) 0.210(11) 0.116(8) -0.073(8) 0.043(8) -0.126(10)
C1 0.051(4) 0.047(3) 0.060(4) -0.002(3) 0.010(3) 0.003(3)
C2 0.057(4) 0.078(5) 0.068(5) 0.002(4) 0.003(4) 0.013(4)
C3 0.085(6) 0.069(5) 0.089(6) 0.014(5) 0.018(5) 0.015(5)
C4 0.089(6) 0.057(5) 0.112(7) 0.010(5) 0.011(6) 0.010(4)
C5 0.085(6) 0.063(5) 0.096(7) -0.011(4) 0.009(5) 0.005(4)
C6 0.057(4) 0.058(4) 0.073(5) -0.003(3) 0.009(3) -0.001(3)
C7 0.070(5) 0.076(5) 0.086(6) -0.027(4) 0.016(4) 0.004(4)
C9 0.090(7) 0.124(8) 0.062(5) 0.004(5) 0.009(5) 0.002(6)
C10 0.088(6) 0.082(6) 0.063(5) -0.006(4) 0.001(4) 0.008(5)
Cl1 0.0719(14) 0.0888(14) 0.0824(15) -0.0038(12) 0.0066(11) -0.0069(12)
N1 0.085(5) 0.110(6) 0.084(5) -0.015(5) 0.026(4) -0.021(5)
C11 0.068(5) 0.069(5) 0.105(7) -0.018(5) 0.009(5) -0.024(4)
C8 0.068(7) 0.070(7) 0.101(9) -0.021(6) 0.018(7) -0.027(6)
C8' 0.078(12) 0.077(12) 0.079(12) 0.000(9) -0.003(9) 0.003(9)
N1' 0.085(5) 0.110(6) 0.084(5) -0.015(5) 0.026(4) -0.021(5)
C11' 0.068(5) 0.069(5) 0.105(7) -0.018(5) 0.009(5) -0.024(4)

loop_
_atom_type_symbol
_atom_type_description
_atom_type_scat_dispersion_real
_atom_type_scat_dispersion_imag
_atom_type_scat_source
C C 0.0033 0.0016 'International Tables Vol C Tables 4.2.6.8 and 6.1.1.4'
H H 0.0000 0.0000 'International Tables Vol C Tables 4.2.6.8 and 6.1.1.4'
N N 0.0061 0.0033 'International Tables Vol C Tables 4.2.6.8 and 6.1.1.4'
O O 0.0106 0.0060 'International Tables Vol C Tables 4.2.6.8 and 6.1.1.4'
Zn Zn 0.2839 1.4301 'International Tables Vol C Tables 4.2.6.8 and 6.1.1.4'
Cl Cl 0.1484 0.1585 'International Tables Vol C Tables 4.2.6.8 and 6.1.1.4'

loop_
_geom_angle_atom_site_label_1
_geom_angle_atom_site_label_2
_geom_angle_atom_site_label_3
_geom_angle
_geom_angle_site_symmetry_1
_geom_angle_site_symmetry_3
O1 Zn1 N2 110.0(2) . .
O1 Zn1 O1 80.42(19) . 3_656
N2 Zn1 O1 111.8(2) . 3_656
O1 Zn1 N1' 106.6(2) . .
N2 Zn1 N1' 131.2(3) . .
O1 Zn1 N1' 105.2(3) 3_656 .
O1 Zn1 N1 106.6(2) . .
N2 Zn1 N1 131.2(3) . .
O1 Zn1 N1 105.2(3) 3_656 .
O1 Zn1 N3 166.5(2) . .
N2 Zn1 N3 75.8(2) . .
O1 Zn1 N3 86.2(2) 3_656 .
N1' Zn1 N3 76.1(3) . .
N1 Zn1 N3 76.1(3) . .
C9 N2 Zn1 112.6(6) . .
C9 N2 H2A 109.1 . .
Zn1 N2 H2A 109.1 . .
C9 N2 H2B 109.1 . .
Zn1 N2 H2B 109.1 . .
H2A N2 H2B 107.8 . .
C10 N3 C7 111.7(7) . .
C10 N3 C11' 111.7(7) . .
C7 N3 C11' 109.9(7) . .
C10 N3 C11 111.7(7) . .
C7 N3 C11 109.9(7) . .
C10 N3 Zn1 106.0(5) . .
C7 N3 Zn1 109.1(5) . .
C11' N3 Zn1 108.2(5) . .
C11 N3 Zn1 108.2(5) . .
C1 O1 Zn1 129.0(5) 3_656 .
C1 O1 Zn1 121.3(4) 3_656 3_656
Zn1 O1 Zn1 99.58(19) . 3_656
O1 C1 C2 120.1(6) 3_656 .
O1 C1 C6 122.6(7) 3_656 .
C2 C1 C6 117.2(7) . .
C3 C2 C1 121.0(8) . .
C3 C2 H2 119.5 . .
C1 C2 H2 119.5 . .
C2 C3 C4 120.1(9) . .
C2 C3 H3 119.9 . .
C4 C3 H3 119.9 . .
C5 C4 C3 118.2(8) . .
C5 C4 H4 120.9 . .
C3 C4 H4 120.9 . .
C4 C5 C6 125.0(9) . .
C4 C5 H5 117.5 . .
C6 C5 H5 117.5 . .
C5 C6 C1 118.5(8) . .
C5 C6 C7 120.7(8) . .
C1 C6 C7 120.8(7) . .
N3 C7 C6 116.6(7) . .
N3 C7 H7A 108.1 . .
C6 C7 H7A 108.1 . .
N3 C7 H7B 108.1 . .
C6 C7 H7B 108.1 . .
H7A C7 H7B 107.3 . .
N2 C9 C10 110.8(8) . .
N2 C9 H9A 109.5 . .
C10 C9 H9A 109.5 . .
N2 C9 H9B 109.5 . .
C10 C9 H9B 109.5 . .
H9A C9 H9B 108.1 . .
N3 C10 C9 111.9(8) . .
N3 C10 H10A 109.2 . .
C9 C10 H10A 109.2 . .
N3 C10 H10B 109.2 . .
C9 C10 H10B 109.2 . .
H10A C10 H10B 107.9 . .
O5 Cl1 O3 108.6(8) . .
O5 Cl1 O2 110.4(6) . .
O3 Cl1 O2 109.7(5) . .
O5 Cl1 O4 110.4(8) . .
O3 Cl1 O4 108.8(5) . .
O2 Cl1 O4 108.9(5) . .
C8 N1 Zn1 107.0(6) . .
C8 N1 H1A 110.3 . .
Zn1 N1 H1A 110.3 . .
C8 N1 H1B 110.3 . .
Zn1 N1 H1B 110.3 . .
H1A N1 H1B 108.6 . .
C8 C11 N3 111.7(7) . .
C8 C11 H11A 109.3 . .
N3 C11 H11A 109.3 . .
C8 C11 H11B 109.3 . .
N3 C11 H11B 109.3 . .
H11A C11 H11B 107.9 . .
C11 C8 N1 112.7(9) . .
C11 C8 H8A 109.0 . .
N1 C8 H8A 109.0 . .
C11 C8 H8B 109.0 . .
N1 C8 H8B 109.0 . .
H8A C8 H8B 107.8 . .
N1' C8' C11' 112(3) . .
N1' C8' H8'A 109.1 . .
C11' C8' H8'A 109.1 . .
N1' C8' H8'B 109.1 . .
C11' C8' H8'B 109.1 . .
H8'A C8' H8'B 107.9 . .
C8' N1' Zn1 107.2(17) . .
C8' N1' H1'A 110.3 . .
Zn1 N1' H1'A 110.3 . .
C8' N1' H1'B 110.3 . .
Zn1 N1' H1'B 110.3 . .
H1'A N1' H1'B 108.5 . .
C8' C11' N3 115.4(16) . .
C8' C11' H11C 108.4 . .
N3 C11' H11C 108.4 . .
C8' C11' H11D 108.4 . .
N3 C11' H11D 108.4 . .
H11C C11' H11D 107.5 . .

loop_
_geom_bond_atom_site_label_1
_geom_bond_atom_site_label_2
_geom_bond_distance
_geom_bond_site_symmetry_2
Zn1 O1 2.220(5) .
Zn1 N2 2.288(8) .
Zn1 O1 2.299(5) 3_656
Zn1 N1' 2.314(8) .
Zn1 N1 2.314(8) .
Zn1 N3 2.361(6) .
N2 C9 1.459(14) .
N2 H2A 0.8900 .
N2 H2B 0.8900 .
N3 C10 1.419(10) .
N3 C7 1.488(11) .
N3 C11' 1.495(10) .
N3 C11 1.495(10) .
O1 C1 1.326(8) 3_656
O1 Zn1 2.299(5) 3_656
O2 Cl1 1.427(8) .
O3 Cl1 1.423(8) .
O4 Cl1 1.444(8) .
O5 Cl1 1.345(9) .
C1 O1 1.326(8) 3_656
C1 C2 1.401(10) .
C1 C6 1.409(10) .
C2 C3 1.373(12) .
C2 H2 0.9300 .
C3 C4 1.394(13) .
C3 H3 0.9300 .
C4 C5 1.309(13) .
C4 H4 0.9300 .
C5 C6 1.367(12) .
C5 H5 0.9300 .
C6 C7 1.498(12) .
C7 H7A 0.9700 .
C7 H7B 0.9700 .
C9 C10 1.546(15) .
C9 H9A 0.9700 .
C9 H9B 0.9700 .
C10 H10A 0.9700 .
C10 H10B 0.9700 .
N1 C8 1.458(13) .
N1 H1A 0.8900 .
N1 H1B 0.8900 .
C11 C8 1.453(15) .
C11 H11A 0.9700 .
C11 H11B 0.9700 .
C8 H8A 0.9700 .
C8 H8B 0.9700 .
C8' N1' 1.43(4) .
C8' C11' 1.48(4) .
C8' H8'A 0.9700 .
C8' H8'B 0.9700 .
N1' H1'A 0.8900 .
N1' H1'B 0.8900 .
C11' H11C 0.9700 .
C11' H11D 0.9700 .
